data_7113744
loop_
_publ_author_name
'Salmon, Lionel'
'Thu\'ery, Pierre'
'Rivi\`ere, Eric'
'Girerd, Jean-Jacques'
'Ephritikhine, Michel'

_publ_section_title
;
 Structure and magnetism of the first strictly dinuclear compound
 containing paramagnetic 3d and 5f metal ions. Major influence of the CuII
 ion coordination on the exchange CuII--UIV interaction
;
_journal_coden_ASTM CHCOFS
_journal_issue 6
_journal_name_full
;
 Chemical Communications (Cambridge, United Kingdom)
;
_journal_page_first 762
_journal_page_last 763
_journal_paper_doi 10.1039/b212635d
_journal_year 2003
_chemical_formula_sum 'C33 H35 N3 O8 U Zn'
_chemical_formula_weight 905.04
_space_group_IT_number 61
_symmetry_cell_setting orthorhombic
_symmetry_space_group_name_Hall '-P 2ac 2ab'
_symmetry_space_group_name_H-M 'P b c a'
_atom_sites_solution_hydrogens geom
_atom_sites_solution_primary direct
_atom_sites_solution_secondary difmap
_audit_creation_method SHELXL-97
_cell_angle_alpha 90.00
_cell_angle_beta 90.00
_cell_angle_gamma 90.00
_cell_formula_units_Z 8
_cell_length_a 14.1052(7)
_cell_length_b 16.7914(5)
_cell_length_c 26.9961(13)
_cell_measurement_reflns_used 39762
_cell_measurement_temperature 100(2)
_cell_measurement_theta_max 25.68
_cell_measurement_theta_min 2.92
_cell_volume 6393.9(5)
_computing_cell_refinement 'DENZO-SMN (Otwinowski & Minor, 1997)'
_computing_data_collection 'Kappa-CCD software (Nonius B.V., 1998)'
_computing_data_reduction 'DENZO-SMN (Otwinowski & Minor, 1997)'
_computing_molecular_graphics 'SHELXTL (Sheldrick, 1999)'
_computing_publication_material 'SHELXTL (Sheldrick, 1999)'
_computing_structure_refinement 'SHELXL-97 (Sheldrick, 1997)'
_computing_structure_solution 'SHELXS-97 (Sheldrick, 1990)'
_diffrn_ambient_temperature 100(2)
_diffrn_measured_fraction_theta_full 0.965
_diffrn_measured_fraction_theta_max 0.965
_diffrn_measurement_device_type 'Nonius Kappa-CCD'
_diffrn_measurement_method '\f scans'
_diffrn_radiation_monochromator graphite
_diffrn_radiation_source 'fine-focus sealed tube'
_diffrn_radiation_type MoK\a
_diffrn_radiation_wavelength 0.71073
_diffrn_reflns_av_R_equivalents 0.0825
_diffrn_reflns_av_sigmaI/netI 0.0747
_diffrn_reflns_limit_h_max 17
_diffrn_reflns_limit_h_min -17
_diffrn_reflns_limit_k_max 20
_diffrn_reflns_limit_k_min -19
_diffrn_reflns_limit_l_max 32
_diffrn_reflns_limit_l_min -32
_diffrn_reflns_number 39762
_diffrn_reflns_theta_full 25.68
_diffrn_reflns_theta_max 25.68
_diffrn_reflns_theta_min 2.92
_diffrn_standards_decay_% none
_diffrn_standards_interval_time 0
_exptl_absorpt_coefficient_mu 5.866
_exptl_absorpt_correction_T_max 0.625
_exptl_absorpt_correction_T_min 0.359
_exptl_absorpt_correction_type empirical
_exptl_absorpt_process_details 'program DELABS from PLATON (Spek, 2000)'
_exptl_crystal_colour 'translucent dark yellow'
_exptl_crystal_density_diffrn 1.880
_exptl_crystal_density_meas ?
_exptl_crystal_description parallelepipedic
_exptl_crystal_F_000 3520
_exptl_crystal_size_max 0.20
_exptl_crystal_size_mid 0.10
_exptl_crystal_size_min 0.08
_refine_diff_density_max 1.905
_refine_diff_density_min -1.158
_refine_diff_density_rms 0.175
_refine_ls_extinction_method none
_refine_ls_goodness_of_fit_ref 1.055
_refine_ls_hydrogen_treatment mixed
_refine_ls_matrix_type full
_refine_ls_number_parameters 428
_refine_ls_number_reflns 5870
_refine_ls_number_restraints 124
_refine_ls_restrained_S_all 1.088
_refine_ls_R_factor_all 0.1024
_refine_ls_R_factor_gt 0.0626
_refine_ls_shift/su_max 0.001
_refine_ls_shift/su_mean 0.000
_refine_ls_structure_factor_coef Fsqd
_refine_ls_weighting_details 'calc w=1/[\s^2^(Fo^2^)+105.2896P] where P=(Fo^2^+2Fc^2^)/3'
_refine_ls_weighting_scheme calc
_refine_ls_wR_factor_gt 0.1036
_refine_ls_wR_factor_ref 0.1170
_reflns_number_gt 4049
_reflns_number_total 5870
_reflns_threshold_expression >2sigma(I)
_cod_duplicate_entry 7104024
_cod_data_source_file b212635d.txt
_cod_data_source_block 2
_cod_depositor_comments
;
The following automatic conversions were performed:

'_exptl_crystal_density_meas' value 'not measured' was changed to '?'
- the value is perceived as not measured.

Automatic conversion script
Id: cif_fix_values 3008 2015-01-20 13:52:24Z robertas 
;
_cod_original_sg_symbol_H-M Pbca
_cod_database_code 7113744

loop_
_symmetry_equiv_pos_as_xyz
'x, y, z'
'-x+1/2, -y, z+1/2'
'-x, y+1/2, -z+1/2'
'x+1/2, -y+1/2, -z'
'-x, -y, -z'
'x-1/2, y, -z-1/2'
'x, -y-1/2, z-1/2'
'-x-1/2, y-1/2, z'

loop_
_atom_site_label
_atom_site_type_symbol
_atom_site_fract_x
_atom_site_fract_y
_atom_site_fract_z
_atom_site_U_iso_or_equiv
_atom_site_adp_type
_atom_site_occupancy
_atom_site_symmetry_multiplicity
_atom_site_calc_flag
_atom_site_refinement_flags
U U 0.78221(3) 0.86330(2) 0.378752(15) 0.02440(12) Uani 1 1 d .
Zn Zn 1.04098(8) 0.85564(8) 0.36736(5) 0.0324(3) Uani 1 1 d .
O1 O 0.7765(5) 0.8035(4) 0.4556(3) 0.0289(17) Uani 1 1 d .
O2 O 0.9356(5) 0.8267(4) 0.4125(3) 0.034(2) Uani 1 1 d .
O3 O 0.9267(5) 0.8933(4) 0.3325(3) 0.0262(17) Uani 1 1 d .
O4 O 0.7587(5) 0.9265(4) 0.3050(3) 0.0258(17) Uani 1 1 d .
O5 O 0.8275(6) 0.7406(5) 0.3394(3) 0.034(2) Uani 1 1 d .
O6 O 0.6464(5) 0.7879(4) 0.3580(3) 0.0271(17) Uani 1 1 d .
O7 O 0.6464(5) 0.9325(4) 0.4064(3) 0.0278(18) Uani 1 1 d .
O8 O 0.8298(5) 0.9863(4) 0.4165(3) 0.0255(17) Uani 1 1 d .
N1 N 1.1151(7) 0.7559(6) 0.3933(3) 0.059(3) Uani 1 1 d DU
N2 N 1.1051(7) 0.8310(5) 0.3004(4) 0.054(3) Uani 1 1 d DU
N3 N 1.1097(7) 0.9455(5) 0.4047(4) 0.030(2) Uani 1 1 d .
C1 C 0.8530(9) 0.7683(7) 0.4771(4) 0.030(3) Uani 1 1 d .
C2 C 0.9396(9) 0.7772(7) 0.4512(5) 0.033(3) Uani 1 1 d .
C3 C 1.0213(11) 0.7347(8) 0.4664(5) 0.046(3) Uani 1 1 d U
C4 C 1.0187(11) 0.6941(8) 0.5116(5) 0.050(4) Uani 1 1 d U
H4 H 1.0726 0.6682 0.5233 0.060 Uiso 1 1 calc R
C5 C 0.9367(11) 0.6923(8) 0.5387(5) 0.049(4) Uani 1 1 d U
H5 H 0.9369 0.6671 0.5694 0.059 Uiso 1 1 calc R
C6 C 0.8525(11) 0.7273(7) 0.5218(5) 0.041(3) Uani 1 1 d .
H6 H 0.7971 0.7231 0.5403 0.049 Uiso 1 1 calc R
C7 C 1.1027(10) 0.7248(9) 0.4321(4) 0.064(4) Uani 1 1 d DU
H7 H 1.1498 0.6897 0.4423 0.077 Uiso 1 1 calc R
C8A C 1.1608(8) 0.7176(6) 0.3479(3) 0.067(5) Uiso 0.697(15) 1 d PDU
C8B C 1.2001(6) 0.7594(8) 0.3603(4) 0.061(5) Uiso 0.303(15) 1 d PDU
C9A C 1.1896(7) 0.7821(10) 0.3129(4) 0.064(4) Uiso 0.697(15) 1 d PDU
C9B C 1.1582(8) 0.7528(5) 0.3079(3) 0.068(6) Uiso 0.303(15) 1 d PDU
C10 C 1.0801(8) 0.8560(7) 0.2601(5) 0.051(3) Uani 1 1 d DU
H10 H 1.1206 0.8462 0.2336 0.061 Uiso 1 1 calc R
C11 C 0.9916(9) 0.9006(7) 0.2489(5) 0.038(3) Uani 1 1 d .
C12 C 0.9192(9) 0.9095(6) 0.2847(4) 0.030(3) Uani 1 1 d .
C13 C 0.8244(9) 0.9330(6) 0.2697(4) 0.029(3) Uani 1 1 d .
C14 C 0.8092(10) 0.9582(7) 0.2215(5) 0.039(3) Uani 1 1 d .
H14 H 0.7507 0.9783 0.2117 0.046 Uiso 1 1 calc R
C15 C 0.8850(10) 0.9526(8) 0.1877(5) 0.040(3) Uani 1 1 d U
H15 H 0.8755 0.9705 0.1555 0.048 Uiso 1 1 calc R
C16 C 0.9707(10) 0.9226(8) 0.1998(5) 0.046(3) Uani 1 1 d U
H16 H 1.0165 0.9165 0.1753 0.056 Uiso 1 1 calc R
C17A C 1.2590(9) 0.6838(11) 0.3535(8) 0.050(5) Uani 0.697(15) 1 d PDU
C17B C 1.2391(10) 0.7509(9) 0.2727(5) 0.068(6) Uani 0.303(15) 1 d PDU
C18 C 1.1107(10) 0.6716(6) 0.3076(4) 0.045(3) Uani 1 1 d DU
C19 C 0.8544(8) 0.6131(7) 0.3061(5) 0.039(3) Uani 1 1 d .
H19A H 0.8772 0.6288 0.2741 0.058 Uiso 1 1 calc R
H19B H 0.8207 0.5637 0.3034 0.058 Uiso 1 1 calc R
H19C H 0.9071 0.6066 0.3283 0.058 Uiso 1 1 calc R
C20 C 0.7894(10) 0.6759(7) 0.3258(4) 0.035(3) Uani 1 1 d .
C21 C 0.6912(8) 0.6638(7) 0.3267(4) 0.028(3) Uani 1 1 d .
H21 H 0.6687 0.6145 0.3163 0.034 Uiso 1 1 calc R
C22 C 0.6243(8) 0.7201(7) 0.3420(4) 0.026(3) Uani 1 1 d .
C23 C 0.5209(8) 0.6994(7) 0.3388(5) 0.035(3) Uani 1 1 d .
H23A H 0.4929 0.7030 0.3711 0.053 Uiso 1 1 calc R
H23B H 0.5141 0.6461 0.3265 0.053 Uiso 1 1 calc R
H23C H 0.4897 0.7358 0.3168 0.053 Uiso 1 1 calc R
C24 C 0.5207(8) 1.0191(7) 0.4292(4) 0.032(3) Uani 1 1 d .
H24A H 0.4917 1.0223 0.3971 0.048 Uiso 1 1 calc R
H24B H 0.5129 1.0690 0.4462 0.048 Uiso 1 1 calc R
H24C H 0.4912 0.9775 0.4481 0.048 Uiso 1 1 calc R
C25 C 0.6269(8) 1.0010(7) 0.4234(4) 0.026(3) Uani 1 1 d .
C26 C 0.6914(8) 1.0603(7) 0.4353(4) 0.032(3) Uani 1 1 d .
H26 H 0.6684 1.1093 0.4460 0.038 Uiso 1 1 calc R
C27 C 0.7905(8) 1.0496(6) 0.4319(4) 0.027(2) Uani 1 1 d .
C28 C 0.8525(8) 1.1146(6) 0.4511(4) 0.030(3) Uani 1 1 d .
H28A H 0.9063 1.1209 0.4297 0.045 Uiso 1 1 calc R
H28B H 0.8738 1.1013 0.4839 0.045 Uiso 1 1 calc R
H28C H 0.8172 1.1635 0.4522 0.045 Uiso 1 1 calc R
C29 C 1.2038(9) 0.9450(8) 0.4106(5) 0.046(4) Uani 1 1 d .
H29 H 1.2389 0.9068 0.3937 0.056 Uiso 1 1 calc R
C30 C 1.2501(8) 0.9968(8) 0.4397(5) 0.046(4) Uani 1 1 d .
H30 H 1.3155 0.9931 0.4434 0.055 Uiso 1 1 calc R
C31 C 1.1985(9) 1.0575(7) 0.4649(4) 0.035(3) Uani 1 1 d .
H31 H 1.2288 1.0948 0.4848 0.042 Uiso 1 1 calc R
C32 C 1.1035(9) 1.0582(7) 0.4584(5) 0.046(4) Uani 1 1 d .
H32 H 1.0670 1.0965 0.4743 0.056 Uiso 1 1 calc R
C33 C 1.0597(9) 1.0020(7) 0.4279(5) 0.041(3) Uani 1 1 d .
H33 H 0.9943 1.0038 0.4237 0.049 Uiso 1 1 calc R

loop_
_atom_site_aniso_label
_atom_site_aniso_U_11
_atom_site_aniso_U_22
_atom_site_aniso_U_33
_atom_site_aniso_U_23
_atom_site_aniso_U_13
_atom_site_aniso_U_12
U 0.02235(18) 0.02600(19) 0.02485(19) -0.0027(2) -0.00021(19) -0.00052(18)
Zn 0.0235(6) 0.0264(6) 0.0474(9) -0.0049(6) 0.0002(6) -0.0004(6)
O1 0.026(4) 0.024(4) 0.037(4) -0.002(3) -0.001(4) -0.004(4)
O2 0.026(4) 0.019(4) 0.058(6) 0.001(4) 0.000(4) 0.002(3)
O3 0.022(4) 0.024(4) 0.033(5) -0.003(3) 0.001(3) -0.001(3)
O4 0.021(4) 0.033(4) 0.023(4) 0.002(3) 0.003(3) 0.003(3)
O5 0.029(5) 0.029(5) 0.043(5) -0.003(4) 0.006(4) -0.004(4)
O6 0.033(4) 0.026(4) 0.023(4) -0.005(3) -0.001(3) -0.004(3)
O7 0.022(4) 0.022(4) 0.039(5) -0.007(3) 0.005(3) -0.003(3)
O8 0.021(4) 0.019(4) 0.036(5) -0.003(3) 0.006(3) 0.000(3)
N1 0.043(5) 0.051(5) 0.083(7) 0.004(5) 0.000(5) 0.009(5)
N2 0.038(5) 0.059(6) 0.065(6) -0.018(5) 0.004(5) -0.002(5)
N3 0.032(6) 0.023(5) 0.035(6) 0.009(4) 0.003(5) -0.003(4)
C1 0.040(7) 0.029(6) 0.021(6) -0.005(5) -0.011(5) -0.008(5)
C2 0.033(7) 0.018(6) 0.050(8) -0.002(5) -0.007(6) 0.002(5)
C3 0.050(7) 0.030(6) 0.059(7) 0.003(5) -0.019(6) -0.003(6)
C4 0.058(7) 0.034(6) 0.058(7) 0.007(6) -0.034(6) -0.001(6)
C5 0.066(8) 0.036(6) 0.046(7) 0.001(5) -0.017(6) 0.009(6)
C6 0.063(9) 0.030(7) 0.030(7) -0.001(5) -0.006(6) -0.009(7)
C7 0.044(7) 0.056(7) 0.091(9) 0.025(7) 0.000(7) 0.001(6)
C10 0.038(6) 0.057(7) 0.057(7) -0.016(6) 0.010(6) -0.008(6)
C11 0.046(8) 0.032(7) 0.038(7) -0.021(6) 0.011(6) -0.015(6)
C12 0.040(7) 0.017(6) 0.034(7) -0.010(5) -0.002(5) -0.011(5)
C13 0.045(7) 0.017(6) 0.024(6) -0.009(5) 0.000(5) -0.010(5)
C14 0.052(9) 0.022(6) 0.041(8) -0.003(5) 0.009(6) -0.020(6)
C15 0.058(7) 0.041(6) 0.021(6) -0.005(5) 0.004(5) -0.016(6)
C16 0.049(7) 0.048(7) 0.042(7) -0.008(6) 0.015(6) -0.015(6)
C17A 0.049(9) 0.048(9) 0.052(9) -0.003(7) 0.002(7) 0.005(7)
C17B 0.068(7) 0.067(7) 0.069(7) 0.043(6) 0.049(6) 0.041(6)
C18 0.057(7) 0.037(6) 0.041(6) -0.016(5) -0.004(6) -0.002(6)
C19 0.027(6) 0.034(7) 0.056(9) -0.006(6) 0.009(6) -0.003(5)
C20 0.047(8) 0.023(6) 0.036(7) 0.003(5) -0.003(6) 0.001(6)
C21 0.029(6) 0.030(6) 0.024(6) -0.008(5) -0.002(5) -0.006(5)
C22 0.026(6) 0.034(7) 0.019(6) 0.008(5) -0.006(5) -0.005(5)
C23 0.030(7) 0.026(6) 0.049(8) -0.002(6) -0.007(6) -0.006(5)
C24 0.029(6) 0.032(6) 0.036(7) -0.016(5) -0.004(5) 0.003(5)
C25 0.030(6) 0.031(7) 0.018(6) 0.000(5) 0.005(5) -0.003(5)
C26 0.033(7) 0.028(6) 0.034(7) 0.001(5) 0.000(5) 0.005(5)
C27 0.026(6) 0.026(6) 0.030(6) -0.001(5) -0.008(5) 0.001(5)
C28 0.033(6) 0.026(6) 0.031(6) -0.012(5) -0.007(5) -0.003(5)
C29 0.035(8) 0.060(9) 0.044(8) -0.026(7) 0.012(6) -0.003(7)
C30 0.014(6) 0.068(10) 0.057(9) -0.034(7) 0.000(5) 0.000(6)
C31 0.038(8) 0.039(7) 0.029(7) -0.007(5) 0.001(5) -0.014(6)
C32 0.037(8) 0.024(7) 0.078(11) -0.024(7) 0.003(7) -0.008(6)
C33 0.027(7) 0.029(7) 0.066(10) -0.014(6) -0.008(6) 0.003(5)

loop_
_atom_type_symbol
_atom_type_description
_atom_type_scat_dispersion_real
_atom_type_scat_dispersion_imag
_atom_type_scat_source
C C 0.0033 0.0016 'International Tables Vol C Tables 4.2.6.8 and 6.1.1.4'
H H 0.0000 0.0000 'International Tables Vol C Tables 4.2.6.8 and 6.1.1.4'
N N 0.0061 0.0033 'International Tables Vol C Tables 4.2.6.8 and 6.1.1.4'
O O 0.0106 0.0060 'International Tables Vol C Tables 4.2.6.8 and 6.1.1.4'
Zn Zn 0.2839 1.4301 'International Tables Vol C Tables 4.2.6.8 and 6.1.1.4'
U U -9.6767 9.6646 'International Tables Vol C Tables 4.2.6.8 and 6.1.1.4'

loop_
_geom_angle_atom_site_label_1
_geom_angle_atom_site_label_2
_geom_angle_atom_site_label_3
_geom_angle
O4 U O1 169.4(3)
O4 U O7 85.9(3)
O1 U O7 84.4(3)
O4 U O6 85.7(3)
O1 U O6 87.2(3)
O7 U O6 71.4(2)
O4 U O8 90.6(3)
O1 U O8 90.2(3)
O7 U O8 70.7(2)
O6 U O8 142.1(2)
O4 U O5 93.0(3)
O1 U O5 91.9(3)
O7 U O5 141.0(3)
O6 U O5 69.6(3)
O8 U O5 148.3(3)
O4 U O2 125.1(3)
O1 U O2 65.3(3)
O7 U O2 136.8(3)
O6 U O2 132.5(3)
O8 U O2 79.0(3)
O5 U O2 73.3(3)
O4 U O3 65.1(2)
O1 U O3 125.4(3)
O7 U O3 137.4(2)
O6 U O3 131.8(2)
O8 U O3 78.8(2)
O5 U O3 74.3(3)
O2 U O3 60.0(3)
O3 Zn O2 76.1(3)
O3 Zn N3 112.6(3)
O2 Zn N3 103.4(4)
O3 Zn N2 90.3(3)
O2 Zn N2 144.9(4)
N3 Zn N2 111.7(4)
O3 Zn N1 145.5(4)
O2 Zn N1 88.5(3)
N3 Zn N1 100.8(4)
N2 Zn N1 85.0(3)
C7 N1 C8B 131.5(11)
C7 N1 C8A 125.9(10)
C10 N2 C9A 128.8(10)
C10 N2 C9B 123.9(9)
O1 C1 C6 125.6(11)
O1 C1 C2 115.3(10)
C6 C1 C2 119.0(12)
O2 C2 C1 114.6(10)
O2 C2 C3 125.0(12)
C1 C2 C3 120.4(12)
C4 C3 C2 118.5(14)
C4 C3 C7 120.7(13)
C2 C3 C7 120.3(13)
C5 C4 C3 119.9(13)
C4 C5 C6 122.2(13)
C1 C6 C5 119.1(13)
N1 C7 C3 128.1(15)
C9A C8A C17A 95.0(11)
C9A C8A C18 92.5(9)
C17A C8A C18 108.1(11)
C9A C8A N1 108.4(5)
C17A C8A N1 117.9(10)
C18 C8A N1 126.6(9)
N1 C8B C9B 103.7(4)
N2 C9A C8A 109.0(5)
C17B C9B C18 108.5(4)
C17B C9B N2 108.1(4)
C18 C9B N2 123.7(9)
C17B C9B C8B 107.1(5)
C18 C9B C8B 103.8(4)
N2 C9B C8B 104.4(4)
N2 C10 C11 126.8(13)
C16 C11 C12 117.7(13)
C16 C11 C10 120.1(12)
C12 C11 C10 121.3(12)
O3 C12 C11 126.0(12)
O3 C12 C13 113.7(10)
C11 C12 C13 120.1(11)
O4 C13 C14 126.1(11)
O4 C13 C12 114.7(10)
C14 C13 C12 119.2(11)
C13 C14 C15 118.0(13)
C16 C15 C14 123.3(13)
C15 C16 C11 120.9(12)
O5 C20 C21 122.6(11)
O5 C20 C19 116.6(12)
C21 C20 C19 120.7(11)
C22 C21 C20 125.1(11)
O6 C22 C21 123.2(10)
O6 C22 C23 118.0(10)
C21 C22 C23 118.8(10)
O7 C25 C26 126.3(11)
O7 C25 C24 115.4(10)
C26 C25 C24 118.2(10)
C25 C26 C27 122.9(11)
O8 C27 C26 124.1(11)
O8 C27 C28 118.1(10)
C26 C27 C28 117.6(10)
N3 C29 C30 123.3(12)
C29 C30 C31 119.6(11)
C32 C31 C30 116.8(11)
C31 C32 C33 120.6(12)
N3 C33 C32 121.5(12)

loop_
_geom_bond_atom_site_label_1
_geom_bond_atom_site_label_2
_geom_bond_distance
U O4 2.280(7)
U O1 2.305(7)
U O7 2.361(7)
U O6 2.364(7)
U O8 2.398(7)
U O5 2.404(8)
U O2 2.428(8)
U O3 2.442(7)
U Zn 3.6653(13)
Zn O3 1.971(7)
Zn O2 1.983(8)
Zn N3 2.057(10)
Zn N2 2.063(11)
Zn N1 2.094(11)
O1 C1 1.360(14)
O1 O2 2.557(11)
O2 C2 1.336(14)
O2 O3 2.436(11)
O2 N1 2.845(13)
O3 C12 1.323(13)
O3 O4 2.545(10)
O3 N2 2.861(12)
O4 C13 1.334(13)
O5 C20 1.267(14)
O6 C22 1.258(13)
O7 C25 1.268(13)
O8 C27 1.269(13)
N1 C7 1.185(11)
N1 C8B 1.495(5)
N1 C8A 1.526(5)
N1 N2 2.809(12)
N2 C10 1.218(11)
N2 C9A 1.486(5)
N2 C9B 1.525(5)
N3 C33 1.338(15)
N3 C29 1.337(16)
C1 C6 1.391(16)
C1 C2 1.414(17)
C2 C3 1.417(17)
C3 C4 1.399(18)
C3 C7 1.485(18)
C4 C5 1.37(2)
C5 C6 1.401(19)
C8A C9A 1.494(5)
C8A C17A 1.505(5)
C8A C18 1.510(5)
C8B C9B 1.536(5)
C9B C17B 1.486(5)
C9B C18 1.520(5)
C10 C11 1.487(16)
C11 C16 1.407(19)
C11 C12 1.415(17)
C12 C13 1.452(17)
C13 C14 1.385(16)
C14 C15 1.407(17)
C15 C16 1.349(19)
C19 C20 1.494(16)
C20 C21 1.401(17)
C21 C22 1.397(16)
C22 C23 1.502(15)
C24 C25 1.537(15)
C25 C26 1.387(16)
C26 C27 1.413(16)
C27 C28 1.492(14)
C29 C30 1.342(17)
C30 C31 1.425(16)
C31 C32 1.352(17)
C32 C33 1.397(16)
